data_1527731
loop_
_publ_author_name
'Lindgren, O.'

_publ_section_title
;
 The crystal structure of cerium(IV) sulfate tetrahydrate, Ce(SO4)2 . (H2O)4
;
_journal_coden_ASTM ACAPCT
_journal_name_full
;
 Acta Chemica Scandinavica, Series A: Physical and Inorganic Chemistry
;
_journal_page_first 453
_journal_page_last 456
_journal_paper_doi 10.3891/acta.chem.scand.31a-0453
_journal_volume 31
_journal_year 1977
_chemical_formula_structural 'Ce (S O4)2 (H2 O)4'
_chemical_formula_sum 'Ce H8 O12 S2'
_chemical_name_systematic 'cerium(IV) sulfate tetrahydrate'
_space_group_crystal_system orthorhombic
_space_group_IT_number 62
_space_group_name_Hall '-P 2ac 2n'
_space_group_name_H-M_alt 'P n m a'
_cell_angle_alpha 90
_cell_angle_beta 90
_cell_angle_gamma 90
_cell_formula_units_Z 4
_cell_length_a 14.5994(17)
_cell_length_b 11.0064(4)
_cell_length_c 5.6601(5)
_cell_volume 909.504
_cod_data_source_file Lindgren_ACAPCT_1977_779.cif
_cod_data_source_block H8Ce1O12S2
_cod_depositor_comments
;
 Marking attached hydrogen atoms, adding anisotropic atomic displacement
 parameter values and s.u. values after consulting the original publication.

 Antanas Vaitkus,
 2018-01-15
;
_cod_original_cell_volume 909.5035
_cod_original_formula_sum 'H8 Ce1 O12 S2'
_cod_database_code 1527731

loop_
_space_group_symop_id
_space_group_symop_operation_xyz
1 x,y,z
2 -x+1/2,-y,z+1/2
3 x+1/2,-y+1/2,-z+1/2
4 -x,y+1/2,-z
5 -x,-y,-z
6 x-1/2,y,-z-1/2
7 -x-1/2,y-1/2,z-1/2
8 x,-y-1/2,z

loop_
_atom_site_aniso_label
_atom_site_aniso_U_11
_atom_site_aniso_U_12
_atom_site_aniso_U_13
_atom_site_aniso_U_22
_atom_site_aniso_U_23
_atom_site_aniso_U_33
Ce1 0.0091(2) 0 0.0001(2) 0.0086(2) 0.0087(2) 0
S1 0.0100(5) 0.0003(4) -0.0002(5) 0.0084(5) 0.0111(5) 0.0007(5)
O1 0.0170(22) 0.0039(19) 0.0027(19) 0.0213(24) 0.0226(28) -0.0056(20)
O2 0.0247(22) 0.0005(18) 0.0004(22) 0.0111(17) 0.0160(19) 0.0018(15)
O3 0.0248(25) 0.0034(19) -0.0100(21) 0.0144(20) 0.0219(27) 0.0022(19)
O4 0.0151(21) 0.0029(18) 0.0075(18) 0.0194(23) 0.0209(25) 0.0073(19)
O5 0.0209(36) 0 0.0160(33) 0.0122(28) 0.0318(40) 0
O6 0.0149(26) 0 -0.0046(32) 0.0165(28) 0.0213(29) 0
O7 0.0153(21) 0.0001(17) -0.0029(20) 0.0216(22) 0.0205(24) -0.0071(22)

loop_
_atom_site_label
_atom_site_type_symbol
_atom_site_fract_x
_atom_site_fract_y
_atom_site_fract_z
_atom_site_occupancy
_atom_site_attached_hydrogens
Ce1 Ce+4 0.17148(3) 0.25 0.12469(9) 1 0
S1 S+6 0.35064(10) 0.05504(13) 0.88347(33) 1 0
O1 O-2 0.2606(4) 0.1170(5) 0.9143(10) 1 0
O2 O-2 0.3319(4) 0.9230(4) 0.8522(9) 1 0
O3 O-2 0.4066(4) 0.0691(5) 0.0931(11) 1 0
O4 O-2 0.3943(4) 0.1040(5) 0.6713(10) 1 0
O5 O-2 0.0251(6) 0.25 0.3128(17) 1 2
O6 O-2 0.2991(5) 0.25 0.3716(17) 1 2
O7 O-2 0.0763(4) 0.1249(5) 0.8934(2) 1 2
